data_9013592
loop_
_publ_author_name
'Kyono, A.'

_publ_section_title
;Molecular conformation and anion configuration variations for As4S4 and
 As4Se4 in an anion-substituted solid solution Locality: synthetic Note:
 S1Se2-11
;
_journal_name_full 'American Mineralogist'
_journal_page_first 451
_journal_page_last 460
_journal_paper_doi 10.2138/am.2009.3075
_journal_volume 94
_journal_year 2009
_chemical_compound_source Synthetic
_chemical_formula_sum 'As S0.615 Se0.385'
_chemical_name_mineral Realgar
_space_group_IT_number 14
_symmetry_space_group_name_Hall '-P 2yn'
_symmetry_space_group_name_H-M 'P 1 21/n 1'
_cell_angle_alpha 90
_cell_angle_beta 106.382
_cell_angle_gamma 90
_cell_formula_units_Z 16
_cell_length_a 9.4592
_cell_length_b 13.6345
_cell_length_c 6.6501
_cell_volume 822.854
_database_code_amcsd 0004882
_exptl_crystal_density_diffrn 4.037
_cod_original_formula_sum 'As (S.615 Se.385)'
_cod_database_code 9013592

loop_
_space_group_symop_operation_xyz
x,y,z
1/2+x,1/2-y,1/2+z
1/2-x,1/2+y,1/2-z
-x,-y,-z

loop_
_atom_site_aniso_label
_atom_site_aniso_U_11
_atom_site_aniso_U_22
_atom_site_aniso_U_33
_atom_site_aniso_U_12
_atom_site_aniso_U_13
_atom_site_aniso_U_23
As1 0.03420 0.02480 0.03010 -0.00450 0.00640 -0.00400
As2 0.02640 0.02890 0.03400 0.00020 0.01070 0.00190
As3 0.02970 0.03430 0.02330 -0.00090 0.00660 -0.00270
As4 0.02830 0.03210 0.03270 0.00560 0.00260 0.00160
SX1 0.04240 0.03320 0.03580 0.00190 0.01200 -0.00120
SeX1 0.04240 0.03320 0.03580 0.00190 0.01200 -0.00120
SX2 0.03370 0.03380 0.03500 -0.00110 0.01160 0.00290
SeX2 0.03370 0.03380 0.03500 -0.00110 0.01160 0.00290
SX3 0.03860 0.03030 0.03800 0.00120 0.01170 0.00600
SeX3 0.03860 0.03030 0.03800 0.00120 0.01170 0.00600
SX4 0.03600 0.03790 0.03720 0.00500 0.01520 -0.00620
SeX4 0.03600 0.03790 0.03720 0.00500 0.01520 -0.00620

loop_
_atom_site_label
_atom_site_fract_x
_atom_site_fract_y
_atom_site_fract_z
_atom_site_occupancy
_atom_site_U_iso_or_equiv
_atom_site_type_symbol
_atom_site_attached_hydrogens
As1 0.12003 -0.01984 0.76104 1.00000 0.03030 As 0
As2 0.42439 0.14042 0.85897 1.00000 0.02940 As 0
As3 0.32264 0.12887 0.17664 1.00000 0.02930 As 0
As4 0.04115 0.16070 0.71102 1.00000 0.03220 As 0
SX1 0.34419 -0.00822 0.69801 0.56400 0.03700 S 0
SeX1 0.34419 -0.00822 0.69801 0.43600 0.03700 Se 0
SX2 0.21448 -0.02430 0.11908 0.51700 0.03380 S 0
SeX2 0.21448 -0.02430 0.11908 0.48300 0.03380 Se 0
SX3 0.24057 0.22850 0.63996 0.74500 0.03550 S 0
SeX3 0.24057 0.22850 0.63996 0.25500 0.03550 Se 0
SX4 0.10868 0.21421 0.05460 0.63400 0.03610 S 0
SeX4 0.10868 0.21421 0.05460 0.36600 0.03610 Se 0

loop_
_cod_changelog_entry_id
_cod_changelog_entry_author
_cod_changelog_entry_date
_cod_changelog_entry_text
1
;cod-tools version 3.8.0
Id: cif_guess_AMCSD_atom_types 9581 2023-05-17 12:35:41Z saulius
;
2023-05-23T09:24:53+03:00
;Derived atom types and hydrogen counts
from atom names that follow the AMCSD naming convention
(Wat == water, O-H == hydroxyl).
;

loop_
_cod_related_entry_id
_cod_related_entry_database
_cod_related_entry_code
1 AMCSD 0004882
